data_4084259
loop_
_publ_author_name
'So, Shiu-Chun'
'Cheung, Wai-Man'
'Wang, Guo-Cang'
'Kwan Huang, Enrique'
'Lau, Man-Kit'
'Zhang, Qian-Feng'
'Sung, Herman H.-Y.'
'Williams, Ian D.'
'Leung, Wa-Hung'

_publ_section_title
;
 Migratory Insertion and Reductive Coupling of Tetraarylruthenium(IV)
 Complexes
;
_journal_issue 17
_journal_name_full Organometallics
_journal_page_first 4497
_journal_paper_doi 10.1021/om500707e
_journal_volume 33
_journal_year 2014
_chemical_formula_moiety 'C64 H72 N16 O20 Ru4, 0.5(C H2 Cl2), (H2 O), (C6 H14)'
_chemical_formula_sum 'C70.5 H89 Cl N16 O21 Ru4'
_chemical_formula_weight 1936.31
_chemical_name_systematic
;
 ? 
;
_space_group_IT_number 14
_space_group_name_Hall '-P 2ybc'
_symmetry_cell_setting monoclinic
_symmetry_space_group_name_Hall '-P 2ybc'
_symmetry_space_group_name_H-M 'P 1 21/c 1'
_atom_sites_solution_hydrogens geom
_atom_sites_solution_primary direct
_atom_sites_solution_secondary difmap
_audit_creation_date 2014-07-07
_audit_creation_method
;
  Olex2 1.2-beta
  (compiled May  9 2012 12:37:22, GUI svn.r4230)
;
_cell_angle_alpha 90.00
_cell_angle_beta 103.7480(10)
_cell_angle_gamma 90.00
_cell_formula_units_Z 4
_cell_length_a 15.7670(2)
_cell_length_b 22.3780(2)
_cell_length_c 25.0486(3)
_cell_measurement_reflns_used 14580
_cell_measurement_temperature 173.00(14)
_cell_measurement_theta_max 71.5491
_cell_measurement_theta_min 9.4970
_cell_volume 8584.79(17)
_computing_cell_refinement
;
CrysAlisPro, Agilent Technologies,
Version 1.171.35.21 (release 20-01-2012 CrysAlis171 .NET)
(compiled Jan 23 2012,18:06:46)
;
_computing_data_collection
;
CrysAlisPro, Agilent Technologies,
Version 1.171.35.21 (release 20-01-2012 CrysAlis171 .NET)
(compiled Jan 23 2012,18:06:46)
;
_computing_data_reduction
;
CrysAlisPro, Agilent Technologies,
Version 1.171.35.21 (release 20-01-2012 CrysAlis171 .NET)
(compiled Jan 23 2012,18:06:46)
;
_computing_molecular_graphics
;
O. V. Dolomanov, L. J. Bourhis, R. J. Gildea, J. A. K. Howard and H. Puschmann,
OLEX2: a complete structure solution, refinement and analysis program.
J. Appl. Cryst. (2009). 42, 339-341.
;
_computing_publication_material
;
O. V. Dolomanov, L. J. Bourhis, R. J. Gildea, J. A. K. Howard and H. Puschmann,
OLEX2: a complete structure solution, refinement and analysis program.
J. Appl. Cryst. (2009). 42, 339-341.
;
_computing_structure_refinement
;
XL, G.M. Sheldrick, Acta Cryst.
(2008). A64, 112-122
;
_computing_structure_solution
;
XS, G.M. Sheldrick, Acta Cryst.
(2008). A64, 112-122
;
_diffrn_ambient_temperature 173.00(14)
_diffrn_detector_area_resol_mean 15.9578
_diffrn_measured_fraction_theta_full 0.987
_diffrn_measured_fraction_theta_max 0.987
_diffrn_measurement_details
;
  1 omega   87.00  177.00   1.0000   28.0000
omega____ theta____ kappa____ phi______ frames
    -      110.0000   64.0000    0.0000 90

  2 omega   73.00  106.00   1.0000   18.0000
omega____ theta____ kappa____ phi______ frames
    -       55.0000  125.0000 -150.0000 33

  3 omega   73.00  122.00   1.0000   18.0000
omega____ theta____ kappa____ phi______ frames
    -       55.0000  125.0000  120.0000 49

  4 omega  -17.00   70.00   1.0000   18.0000
omega____ theta____ kappa____ phi______ frames
    -       55.0000  -38.0000   90.0000 87

  5 omega    3.00   94.00   1.0000   18.0000
omega____ theta____ kappa____ phi______ frames
    -       55.0000 -125.0000  -90.0000 91

  6 omega   75.00  125.00   1.0000   18.0000
omega____ theta____ kappa____ phi______ frames
    -       55.0000  125.0000   60.0000 50

  7 omega   38.00   88.00   1.0000   28.0000
omega____ theta____ kappa____ phi______ frames
    -      110.0000 -111.0000 -180.0000 50

  8 omega   40.00   77.00   1.0000   28.0000
omega____ theta____ kappa____ phi______ frames
    -      110.0000  -50.0000 -150.0000 37

  9 omega   44.00   70.00   1.0000   28.0000
omega____ theta____ kappa____ phi______ frames
    -      110.0000  -38.0000  -90.0000 26

 10 omega   51.00   77.00   1.0000   28.0000
omega____ theta____ kappa____ phi______ frames
    -      110.0000  -50.0000 -120.0000 26

 11 omega   88.00  177.00   1.0000   28.0000
omega____ theta____ kappa____ phi______ frames
    -      110.0000   50.0000  -60.0000 89

 12 omega  104.00  177.00   1.0000   28.0000
omega____ theta____ kappa____ phi______ frames
    -      110.0000   64.0000 -120.0000 73

 13 omega   38.00   82.00   1.0000   28.0000
omega____ theta____ kappa____ phi______ frames
    -      110.0000 -111.0000  150.0000 44
;
_diffrn_measurement_device 'kappa diffractometer'
_diffrn_measurement_device_type 'Xcalibur, Sapphire3, Gemini ultra'
_diffrn_measurement_method '\w scans'
_diffrn_orient_matrix_UB_11 0.0758613000
_diffrn_orient_matrix_UB_12 0.0032324000
_diffrn_orient_matrix_UB_13 0.0516581000
_diffrn_orient_matrix_UB_21 -0.0411137000
_diffrn_orient_matrix_UB_22 -0.0513930000
_diffrn_orient_matrix_UB_23 0.0261157000
_diffrn_orient_matrix_UB_31 0.0516622000
_diffrn_orient_matrix_UB_32 -0.0457171000
_diffrn_orient_matrix_UB_33 -0.0256810000
_diffrn_radiation_monochromator mirror
_diffrn_radiation_probe x-ray
_diffrn_radiation_type CuK\a
_diffrn_radiation_wavelength 1.5418
_diffrn_reflns_av_R_equivalents 0.0276
_diffrn_reflns_av_unetI/netI 0.0350
_diffrn_reflns_limit_h_max 18
_diffrn_reflns_limit_h_min -18
_diffrn_reflns_limit_k_max 17
_diffrn_reflns_limit_k_min -26
_diffrn_reflns_limit_l_max 27
_diffrn_reflns_limit_l_min -29
_diffrn_reflns_number 29570
_diffrn_reflns_theta_full 66.50
_diffrn_reflns_theta_max 67.00
_diffrn_reflns_theta_min 9.50
_diffrn_source 'sealed X-ray tube'
_diffrn_source_current 35
_diffrn_source_power 1.75
_diffrn_source_target Cu
_diffrn_source_voltage 50
_exptl_absorpt_coefficient_mu 6.513
_exptl_absorpt_correction_T_max 1.00000
_exptl_absorpt_correction_T_min 0.69197
_exptl_absorpt_correction_type multi-scan
_exptl_absorpt_process_details
;
CrysAlisPro, Agilent Technologies,
Version 1.171.35.21 (release 20-01-2012 CrysAlis171 .NET)
(compiled Jan 23 2012,18:06:46)
Empirical absorption correction using spherical harmonics,
 implemented in SCALE3 ABSPACK scaling algorithm.
;
_exptl_crystal_colour red
_exptl_crystal_density_diffrn 1.498
_exptl_crystal_density_method 'not measured'
_exptl_crystal_description plate
_exptl_crystal_F_000 3940
_exptl_crystal_size_max 0.18
_exptl_crystal_size_mid 0.15
_exptl_crystal_size_min 0.05
_refine_diff_density_max 0.785
_refine_diff_density_min -0.847
_refine_diff_density_rms 0.069
_refine_ls_extinction_method none
_refine_ls_goodness_of_fit_ref 1.003
_refine_ls_hydrogen_treatment constr
_refine_ls_matrix_type full
_refine_ls_number_parameters 1049
_refine_ls_number_reflns 15106
_refine_ls_number_restraints 24
_refine_ls_restrained_S_all 1.014
_refine_ls_R_factor_all 0.0453
_refine_ls_R_factor_gt 0.0378
_refine_ls_shift/su_max 0.002
_refine_ls_shift/su_mean 0.000
_refine_ls_structure_factor_coef Fsqd
_refine_ls_weighting_details 'calc w=1/[\s^2^(Fo^2^)+(0.0528P)^2^+7.2065P] where P=(Fo^2^+2Fc^2^)/3'
_refine_ls_weighting_scheme calc
_refine_ls_wR_factor_gt 0.0978
_refine_ls_wR_factor_ref 0.1025
_reflns_number_gt 12980
_reflns_number_total 15106
_reflns_threshold_expression >2sigma(I)
_cod_data_source_file om500707e_si_002.cif
_cod_data_source_block wai121cult
_cod_depositor_comments
;
The following automatic conversions were performed:

'_symmetry_cell_setting' value 'Monoclinic' changed to 'monoclinic'
according to
/usr/data/users/saulius/crontab/automatic-downloads/rss-feeds/ACS/lib/dictionaries/cif_core.dic
dictionary named 'cif_core.dic' version 2.4.2 from 2011-04-26.

Automatic conversion script
Id: cif_fix_values 2281 2013-09-26 08:29:07Z andrius 
;
_cod_original_sg_symbol_H-M P2(1)/c
_cod_original_formula_sum 'C70.50 H89 Cl N16 O21 Ru4'
_cod_database_code 4084259
_reflns_odcompleteness_completeness 98.83
_reflns_odcompleteness_iscentric 1
_reflns_odcompleteness_theta 68.13

loop_
_space_group_symop_id
_space_group_symop_operation_xyz
1 'x, y, z'
2 '-x, y+1/2, -z+1/2'
3 '-x, -y, -z'
4 'x, -y-1/2, z-1/2'

loop_
_atom_site_label
_atom_site_type_symbol
_atom_site_fract_x
_atom_site_fract_y
_atom_site_fract_z
_atom_site_U_iso_or_equiv
_atom_site_adp_type
_atom_site_occupancy
_atom_site_symmetry_multiplicity
_atom_site_calc_flag
_atom_site_refinement_flags
_atom_site_disorder_assembly
_atom_site_disorder_group
Ru1 Ru 0.397787(17) 0.682844(11) 0.197905(10) 0.03859(8) Uani 1 1 d . . .
Ru2 Ru 0.685312(18) 0.677285(11) 0.145203(10) 0.04112(8) Uani 1 1 d . . .
Ru3 Ru 0.826362(17) 0.700669(13) 0.347139(11) 0.04348(8) Uani 1 1 d . . .
Ru4 Ru 0.535197(18) 0.715623(12) 0.396046(10) 0.04125(8) Uani 1 1 d . . .
O1 O 0.3232(2) 0.80129(13) 0.18360(15) 0.0747(9) Uani 1 1 d . . .
O2 O 0.6727(2) 0.79830(13) 0.10343(13) 0.0678(8) Uani 1 1 d . . .
O3 O 0.8646(2) 0.82434(14) 0.32926(14) 0.0727(9) Uani 1 1 d . . .
O4 O 0.5599(2) 0.84172(13) 0.41796(13) 0.0718(8) Uani 1 1 d . . .
O11 O 0.5108(2) 0.75862(11) 0.15002(12) 0.0598(7) Uani 1 1 d . . .
O12 O 0.56235(17) 0.67116(12) 0.17405(11) 0.0516(6) Uani 1 1 d . . .
O21 O 0.7861(2) 0.75804(12) 0.22664(11) 0.0644(8) Uani 1 1 d . . .
O22 O 0.75505(18) 0.67559(11) 0.26093(10) 0.0503(6) Uani 1 1 d . . .
O31 O 0.6963(2) 0.78224(14) 0.36748(18) 0.0899(12) Uani 1 1 d . . .
O32 O 0.65972(17) 0.69086(11) 0.37224(11) 0.0492(6) Uani 1 1 d . . .
O41 O 0.4478(3) 0.78171(12) 0.29745(12) 0.0772(10) Uani 1 1 d . . .
O42 O 0.47579(18) 0.69031(11) 0.28472(10) 0.0498(6) Uani 1 1 d . . .
O51 O 0.31195(17) 0.64029(12) 0.23498(10) 0.0515(6) Uani 1 1 d . . .
O52 O 0.44926(16) 0.60108(10) 0.21205(9) 0.0412(5) Uani 1 1 d . . .
O61 O 0.62016(18) 0.63144(11) 0.07694(10) 0.0538(6) Uani 1 1 d . . .
O62 O 0.69421(16) 0.59185(10) 0.17086(9) 0.0424(5) Uani 1 1 d . . .
O71 O 0.93360(18) 0.65726(14) 0.33291(12) 0.0615(7) Uani 1 1 d . . .
O72 O 0.80034(15) 0.61474(11) 0.35812(10) 0.0469(6) Uani 1 1 d . . .
O81 O 0.59735(19) 0.67929(13) 0.47014(10) 0.0576(7) Uani 1 1 d . . .
O82 O 0.51446(17) 0.62808(11) 0.38377(9) 0.0474(6) Uani 1 1 d . . .
N1 N 0.3526(2) 0.75365(14) 0.18926(13) 0.0492(7) Uani 1 1 d . . .
N2 N 0.6770(2) 0.74962(14) 0.11920(12) 0.0501(7) Uani 1 1 d . . .
N3 N 0.8517(2) 0.77440(15) 0.33606(13) 0.0530(8) Uani 1 1 d . . .
N4 N 0.5520(2) 0.79109(15) 0.41022(13) 0.0541(8) Uani 1 1 d . . .
N10 N 0.5022(2) 0.70989(12) 0.16922(11) 0.0420(6) Uani 1 1 d . . .
N20 N 0.75085(19) 0.70926(12) 0.22013(12) 0.0425(6) Uani 1 1 d . . .
N30 N 0.7133(2) 0.72969(14) 0.36418(12) 0.0464(7) Uani 1 1 d . . .
N40 N 0.4777(2) 0.73414(13) 0.31643(11) 0.0447(7) Uani 1 1 d . . .
N51 N 0.3393(2) 0.58756(14) 0.25607(13) 0.0522(7) Uani 1 1 d . . .
N52 N 0.40899(19) 0.56954(13) 0.24367(12) 0.0440(6) Uani 1 1 d . . .
N61 N 0.6309(2) 0.57386(14) 0.07975(12) 0.0539(8) Uani 1 1 d . . .
N62 N 0.6697(2) 0.55530(13) 0.12692(12) 0.0465(7) Uani 1 1 d . . .
N71 N 0.9388(2) 0.60063(17) 0.34592(16) 0.0625(9) Uani 1 1 d . . .
N72 N 0.8710(2) 0.58072(15) 0.35870(13) 0.0507(7) Uani 1 1 d . . .
N81 N 0.5873(2) 0.62221(17) 0.47416(13) 0.0625(9) Uani 1 1 d . . .
N82 N 0.5450(2) 0.59738(15) 0.43066(12) 0.0542(8) Uani 1 1 d . . .
C11 C 0.3313(2) 0.65437(16) 0.12017(14) 0.0465(8) Uani 1 1 d . . .
C12 C 0.2414(3) 0.6646(2) 0.09825(16) 0.0585(10) Uani 1 1 d . . .
C13 C 0.2051(3) 0.6410(2) 0.04625(19) 0.0734(13) Uani 1 1 d . . .
H13 H 0.1445 0.6463 0.0308 0.088 Uiso 1 1 calc R . .
C14 C 0.2537(3) 0.6106(3) 0.01671(18) 0.0778(14) Uani 1 1 d . . .
H14 H 0.2266 0.5966 -0.0191 0.093 Uiso 1 1 calc R . .
C15 C 0.3425(3) 0.5999(2) 0.03816(16) 0.0668(12) Uani 1 1 d . . .
C16 C 0.3797(3) 0.62258(18) 0.09014(14) 0.0520(9) Uani 1 1 d . . .
H16 H 0.4401 0.6161 0.1056 0.062 Uiso 1 1 calc R . .
C17 C 0.1834(3) 0.6978(2) 0.1278(2) 0.0729(13) Uani 1 1 d . . .
H17A H 0.2000 0.6878 0.1670 0.109 Uiso 1 1 calc R . .
H17B H 0.1225 0.6862 0.1126 0.109 Uiso 1 1 calc R . .
H17C H 0.1899 0.7409 0.1231 0.109 Uiso 1 1 calc R . .
C18 C 0.3965(4) 0.5659(3) 0.0061(2) 0.0947(18) Uani 1 1 d . . .
H18A H 0.4003 0.5889 -0.0265 0.142 Uiso 1 1 calc R . .
H18B H 0.3691 0.5271 -0.0052 0.142 Uiso 1 1 calc R . .
H18C H 0.4553 0.5596 0.0293 0.142 Uiso 1 1 calc R . .
C21 C 0.8015(3) 0.66101(16) 0.12339(15) 0.0502(8) Uani 1 1 d . . .
C22 C 0.8159(3) 0.67032(19) 0.07060(17) 0.0588(10) Uani 1 1 d . . .
C23 C 0.8943(4) 0.6507(2) 0.0612(2) 0.0772(14) Uani 1 1 d . . .
H23 H 0.9048 0.6562 0.0257 0.093 Uiso 1 1 calc R . .
C24 C 0.9574(4) 0.6238(3) 0.1010(3) 0.0838(16) Uani 1 1 d . . .
H24 H 1.0100 0.6108 0.0925 0.101 Uiso 1 1 calc R . .
C25 C 0.9452(3) 0.6152(2) 0.1537(2) 0.0698(12) Uani 1 1 d . . .
C26 C 0.8674(3) 0.63471(18) 0.16394(17) 0.0564(9) Uani 1 1 d . . .
H26 H 0.8584 0.6301 0.1999 0.068 Uiso 1 1 calc R . .
C27 C 0.7503(4) 0.6997(2) 0.02395(18) 0.0775(14) Uani 1 1 d . . .
H27A H 0.6927 0.6816 0.0209 0.116 Uiso 1 1 calc R . .
H27B H 0.7683 0.6938 -0.0105 0.116 Uiso 1 1 calc R . .
H27C H 0.7473 0.7425 0.0313 0.116 Uiso 1 1 calc R . .
C28 C 1.0129(3) 0.5855(3) 0.1989(3) 0.0980(18) Uani 1 1 d . . .
H28A H 1.0076 0.6008 0.2347 0.147 Uiso 1 1 calc R . .
H28B H 1.0714 0.5943 0.1939 0.147 Uiso 1 1 calc R . .
H28C H 1.0034 0.5422 0.1975 0.147 Uiso 1 1 calc R . .
C31 C 0.8883(3) 0.70288(19) 0.43006(16) 0.0567(10) Uani 1 1 d . . .
C32 C 0.9704(3) 0.7302(2) 0.4516(2) 0.0775(15) Uani 1 1 d . . .
C33 C 1.0055(5) 0.7241(3) 0.5073(3) 0.106(2) Uani 1 1 d . . .
H33 H 1.0604 0.7422 0.5226 0.127 Uiso 1 1 calc R . .
C34 C 0.9656(5) 0.6935(4) 0.5414(2) 0.106(2) Uani 1 1 d . . .
H34 H 0.9932 0.6906 0.5794 0.127 Uiso 1 1 calc R . .
C35 C 0.8842(5) 0.6663(3) 0.5212(2) 0.101(2) Uani 1 1 d . . .
C36 C 0.8464(3) 0.6719(2) 0.46436(17) 0.0720(13) Uani 1 1 d . . .
H36 H 0.7911 0.6542 0.4493 0.086 Uiso 1 1 calc R . .
C37 C 1.0192(4) 0.7660(3) 0.4185(3) 0.104(2) Uani 1 1 d . . .
H37A H 1.0162 0.7459 0.3833 0.156 Uiso 1 1 calc R . .
H37B H 1.0804 0.7697 0.4386 0.156 Uiso 1 1 calc R . .
H37C H 0.9931 0.8059 0.4117 0.156 Uiso 1 1 calc R . .
C38 C 0.8348(5) 0.6299(5) 0.5557(2) 0.152(4) Uani 1 1 d . . .
H38A H 0.8241 0.6548 0.5856 0.228 Uiso 1 1 calc R . .
H38B H 0.8697 0.5950 0.5711 0.228 Uiso 1 1 calc R . .
H38C H 0.7789 0.6166 0.5324 0.228 Uiso 1 1 calc R . .
C41 C 0.4158(3) 0.7188(2) 0.41679(16) 0.0571(10) Uani 1 1 d . . .
C42 C 0.4040(3) 0.7416(3) 0.46714(19) 0.0730(13) Uani 1 1 d . . .
C43 C 0.3212(4) 0.7375(4) 0.4767(3) 0.107(2) Uani 1 1 d . . .
H43 H 0.3118 0.7537 0.5099 0.129 Uiso 1 1 calc R . .
C44 C 0.2530(4) 0.7117(4) 0.4410(3) 0.112(2) Uani 1 1 d . . .
H44 H 0.1974 0.7102 0.4495 0.135 Uiso 1 1 calc R . .
C45 C 0.2641(4) 0.6871(4) 0.3914(3) 0.110(2) Uani 1 1 d . . .
C46 C 0.3459(3) 0.6921(3) 0.3807(2) 0.0754(14) Uani 1 1 d . . .
H46 H 0.3545 0.6764 0.3471 0.091 Uiso 1 1 calc R . .
C47 C 0.4761(4) 0.7706(3) 0.5103(2) 0.0901(18) Uani 1 1 d . . .
H47A H 0.5287 0.7458 0.5165 0.135 Uiso 1 1 calc R . .
H47B H 0.4573 0.7746 0.5447 0.135 Uiso 1 1 calc R . .
H47C H 0.4889 0.8103 0.4975 0.135 Uiso 1 1 calc R . .
C48 C 0.1918(4) 0.6529(6) 0.3515(4) 0.183(5) Uani 1 1 d . . .
H48A H 0.1868 0.6126 0.3658 0.274 Uiso 1 1 calc R . .
H48B H 0.2059 0.6502 0.3156 0.274 Uiso 1 1 calc R . .
H48C H 0.1362 0.6741 0.3477 0.274 Uiso 1 1 calc R . .
C51 C 0.4443(3) 0.51131(16) 0.26084(14) 0.0463(8) Uani 1 1 d . . .
C52 C 0.5333(2) 0.50460(16) 0.28190(14) 0.0464(8) Uani 1 1 d . . .
C53 C 0.5613(3) 0.44602(18) 0.29433(18) 0.0620(10) Uani 1 1 d . . .
H53 H 0.6216 0.4386 0.3092 0.074 Uiso 1 1 calc R . .
C54 C 0.5038(3) 0.39863(19) 0.28564(19) 0.0702(12) Uani 1 1 d . . .
H54 H 0.5259 0.3593 0.2939 0.084 Uiso 1 1 calc R . .
C55 C 0.4152(3) 0.40647(19) 0.26535(19) 0.0664(12) Uani 1 1 d . . .
C56 C 0.3860(3) 0.46422(18) 0.25238(16) 0.0577(10) Uani 1 1 d . . .
H56 H 0.3256 0.4715 0.2376 0.069 Uiso 1 1 calc R . .
C57 C 0.5988(2) 0.55549(17) 0.29222(16) 0.0517(9) Uani 1 1 d . . .
H57A H 0.6158 0.5652 0.2580 0.078 Uiso 1 1 calc R . .
H57B H 0.6507 0.5434 0.3203 0.078 Uiso 1 1 calc R . .
H57C H 0.5724 0.5907 0.3050 0.078 Uiso 1 1 calc R . .
C58 C 0.3526(4) 0.3547(2) 0.2561(3) 0.102(2) Uani 1 1 d . . .
H58A H 0.3292 0.3491 0.2887 0.153 Uiso 1 1 calc R . .
H58B H 0.3832 0.3183 0.2495 0.153 Uiso 1 1 calc R . .
H58C H 0.3045 0.3629 0.2241 0.153 Uiso 1 1 calc R . .
C61 C 0.6897(3) 0.49254(17) 0.13541(15) 0.0541(9) Uani 1 1 d . . .
C62 C 0.6257(3) 0.45417(18) 0.14503(15) 0.0619(11) Uani 1 1 d . . .
C63 C 0.6510(4) 0.3948(2) 0.15314(19) 0.0794(15) Uani 1 1 d . . .
H63 H 0.6105 0.3664 0.1605 0.095 Uiso 1 1 calc R . .
C64 C 0.7322(5) 0.3764(2) 0.1508(2) 0.094(2) Uani 1 1 d . . .
H64 H 0.7458 0.3351 0.1561 0.113 Uiso 1 1 calc R . .
C65 C 0.7964(4) 0.4147(3) 0.1411(2) 0.0851(16) Uani 1 1 d . . .
C66 C 0.7735(3) 0.4751(2) 0.13337(18) 0.0681(12) Uani 1 1 d . . .
H66 H 0.8145 0.5036 0.1268 0.082 Uiso 1 1 calc R . .
C67 C 0.5358(3) 0.4748(2) 0.1445(2) 0.0745(13) Uani 1 1 d . . .
H67A H 0.5383 0.5150 0.1602 0.112 Uiso 1 1 calc R . .
H67B H 0.5092 0.4473 0.1663 0.112 Uiso 1 1 calc R . .
H67C H 0.5006 0.4756 0.1065 0.112 Uiso 1 1 calc R . .
C68 C 0.8863(5) 0.3954(4) 0.1395(3) 0.135(3) Uani 1 1 d . . .
H68A H 0.9039 0.4154 0.1091 0.202 Uiso 1 1 calc R . .
H68B H 0.8871 0.3520 0.1343 0.202 Uiso 1 1 calc R . .
H68C H 0.9271 0.4060 0.1743 0.202 Uiso 1 1 calc R . .
C71 C 0.8668(3) 0.51917(19) 0.37524(17) 0.0542(9) Uani 1 1 d . . .
C72 C 0.8404(3) 0.4765(2) 0.33471(19) 0.0626(10) Uani 1 1 d . . .
C73 C 0.8344(4) 0.4182(2) 0.3532(2) 0.0810(14) Uani 1 1 d . . .
H73 H 0.8164 0.3871 0.3271 0.097 Uiso 1 1 calc R . .
C74 C 0.8538(4) 0.4047(2) 0.4082(2) 0.0857(16) Uani 1 1 d . . .
H74 H 0.8491 0.3644 0.4190 0.103 Uiso 1 1 calc R . .
C75 C 0.8798(3) 0.4472(3) 0.4481(2) 0.0815(15) Uani 1 1 d . . .
C76 C 0.8850(3) 0.5058(2) 0.4309(2) 0.0747(13) Uani 1 1 d . . .
H76 H 0.9011 0.5368 0.4573 0.090 Uiso 1 1 calc R . .
C77 C 0.8184(4) 0.4915(2) 0.2747(2) 0.0840(15) Uani 1 1 d . . .
H77A H 0.7886 0.5302 0.2689 0.126 Uiso 1 1 calc R . .
H77B H 0.7800 0.4605 0.2542 0.126 Uiso 1 1 calc R . .
H77C H 0.8722 0.4935 0.2616 0.126 Uiso 1 1 calc R . .
C78 C 0.9007(5) 0.4315(4) 0.5082(3) 0.122(3) Uani 1 1 d . . .
H78A H 0.8484 0.4153 0.5178 0.184 Uiso 1 1 calc R . .
H78B H 0.9200 0.4674 0.5302 0.184 Uiso 1 1 calc R . .
H78C H 0.9472 0.4015 0.5160 0.184 Uiso 1 1 calc R . .
C81 C 0.5257(3) 0.53452(19) 0.42901(16) 0.0586(10) Uani 1 1 d . E .
C82 C 0.5935(4) 0.4939(2) 0.4419(2) 0.0786(13) Uani 1 1 d . . .
H82 H 0.6522 0.5072 0.4535 0.094 Uiso 0.50 1 calc PR A 1
C83 C 0.5744(5) 0.4332(3) 0.4378(3) 0.104(2) Uani 1 1 d . F .
H83 H 0.6197 0.4042 0.4452 0.125 Uiso 0.50 1 calc PR B 2
C84 C 0.4888(6) 0.4162(3) 0.4230(2) 0.100(2) Uani 1 1 d . . .
H84 H 0.4756 0.3747 0.4213 0.120 Uiso 1 1 calc R F .
C85 C 0.4216(5) 0.4556(3) 0.4105(3) 0.0966(18) Uani 1 1 d . E .
H85 H 0.3631 0.4418 0.4001 0.116 Uiso 0.50 1 calc PR C 1
C86 C 0.4393(4) 0.5163(3) 0.4129(2) 0.0797(14) Uani 1 1 d . . .
H86 H 0.3934 0.5447 0.4038 0.096 Uiso 0.50 1 calc PR D 2
C87 C 0.3615(7) 0.5532(5) 0.4085(5) 0.081(3) Uiso 0.50 1 d P E 1
H87A H 0.3755 0.5873 0.4336 0.122 Uiso 0.50 1 calc PR E 1
H87B H 0.3153 0.5293 0.4182 0.122 Uiso 0.50 1 calc PR E 1
H87C H 0.3415 0.5677 0.3707 0.122 Uiso 0.50 1 calc PR E 1
C87A C 0.6850(11) 0.5094(8) 0.4722(7) 0.132(5) Uiso 0.50 1 d P F 2
H87D H 0.7101 0.5376 0.4503 0.198 Uiso 0.50 1 calc PR F 2
H87E H 0.7206 0.4730 0.4784 0.198 Uiso 0.50 1 calc PR F 2
H87F H 0.6841 0.5275 0.5076 0.198 Uiso 0.50 1 calc PR F 2
C88 C 0.6554(9) 0.3891(7) 0.4414(6) 0.112(4) Uiso 0.50 1 d P F 1
H88A H 0.7071 0.4123 0.4392 0.168 Uiso 0.50 1 calc PR F 1
H88B H 0.6418 0.3606 0.4108 0.168 Uiso 0.50 1 calc PR F 1
H88C H 0.6669 0.3672 0.4763 0.168 Uiso 0.50 1 calc PR F 1
C88A C 0.3271(11) 0.4482(9) 0.3814(8) 0.144(6) Uiso 0.50 1 d P E 2
H88D H 0.2915 0.4762 0.3968 0.216 Uiso 0.50 1 calc PR E 2
H88E H 0.3086 0.4072 0.3862 0.216 Uiso 0.50 1 calc PR E 2
H88F H 0.3197 0.4565 0.3421 0.216 Uiso 0.50 1 calc PR E 2
C1S C 0.2532(9) 0.4913(6) 0.1105(6) 0.111(4) Uiso 0.50 1 d PD . .
Cl1S Cl 0.2588(6) 0.4384(4) 0.0542(4) 0.105(2) Uiso 0.20 1 d PD G 2
Cl2S Cl 0.1772(5) 0.4761(4) 0.1455(3) 0.0896(19) Uiso 0.20 1 d PD G 2
Cl3S Cl 0.2715(4) 0.4226(3) 0.1021(2) 0.1049(15) Uiso 0.30 1 d PD G 1
Cl4S Cl 0.1827(4) 0.5097(3) 0.1486(2) 0.0945(14) Uiso 0.30 1 d PD G 1
O11S O 0.9960(5) 0.4483(4) 0.0343(3) 0.118(2) Uiso 0.70 1 d P . .
O12S O 0.9622(11) 0.4866(9) 0.0076(8) 0.129(6) Uiso 0.30 1 d P . .
C21S C 0.9013(12) 0.2385(12) 0.2441(10) 0.123(7) Uiso 0.33 1 d PD H 1
C22S C 0.9973(9) 0.2402(6) 0.2435(5) 0.065(3) Uiso 0.33 1 d PD H 1
C23S C 1.0259(13) 0.2847(8) 0.2921(7) 0.099(5) Uiso 0.33 1 d PD H 1
C24S C 1.0486(11) 0.3484(7) 0.2873(6) 0.065(4) Uiso 0.33 1 d PD H 1
C25S C 1.094(2) 0.4030(12) 0.2805(15) 0.172(13) Uiso 0.33 1 d PD H 1
C26S C 1.1323(17) 0.4478(12) 0.2459(11) 0.132(8) Uiso 0.33 1 d PD H 1
C31S C 0.8627(13) 0.2701(10) 0.2516(9) 0.102(6) Uiso 0.33 1 d PD I 2
C32S C 0.9588(18) 0.2668(14) 0.2833(16) 0.188(17) Uiso 0.33 1 d PD I 2
C33S C 1.0101(14) 0.3213(10) 0.2780(9) 0.100(6) Uiso 0.33 1 d PD I 2
C34S C 1.0517(14) 0.3772(10) 0.2931(9) 0.096(6) Uiso 0.33 1 d PD I 2
C35S C 1.0946(17) 0.4375(12) 0.2895(15) 0.164(12) Uiso 0.33 1 d PD I 2
C36S C 1.1913(15) 0.4139(12) 0.3002(11) 0.137(8) Uiso 0.33 1 d PD I 2
C41S C 0.9195(14) 0.2736(8) 0.2850(8) 0.081(5) Uiso 0.33 1 d P J 3
C42S C 0.9530(13) 0.3310(9) 0.3042(8) 0.095(5) Uiso 0.33 1 d P J 3
C43S C 1.0078(14) 0.3560(9) 0.2937(8) 0.082(5) Uiso 0.33 1 d P J 3
C44S C 1.0933(7) 0.4959(5) 0.3328(5) 0.111(3) Uiso 0.67 1 d P K 3
C45S C 1.1599(16) 0.4824(11) 0.3040(10) 0.119(7) Uiso 0.33 1 d P K 3

loop_
_atom_site_aniso_label
_atom_site_aniso_U_11
_atom_site_aniso_U_22
_atom_site_aniso_U_33
_atom_site_aniso_U_23
_atom_site_aniso_U_13
_atom_site_aniso_U_12
Ru1 0.04759(15) 0.03412(13) 0.03173(13) 0.00073(9) 0.00481(10) 0.00142(10)
Ru2 0.05012(15) 0.03676(14) 0.03560(14) 0.00128(10) 0.00846(11) -0.00296(11)
Ru3 0.04324(15) 0.04787(16) 0.03873(14) -0.00542(11) 0.00855(11) -0.00506(11)
Ru4 0.04752(15) 0.04337(15) 0.03245(13) -0.00472(10) 0.00868(11) 0.00359(11)
O1 0.072(2) 0.0432(16) 0.100(2) 0.0037(15) 0.0020(17) 0.0153(15)
O2 0.098(2) 0.0430(15) 0.0650(18) 0.0111(13) 0.0250(16) 0.0010(15)
O3 0.085(2) 0.0527(18) 0.077(2) -0.0029(14) 0.0119(17) -0.0235(16)
O4 0.087(2) 0.0471(17) 0.075(2) -0.0186(14) 0.0063(16) 0.0019(15)
O11 0.0764(18) 0.0384(14) 0.0717(18) 0.0090(12) 0.0316(15) 0.0045(13)
O12 0.0492(14) 0.0460(14) 0.0592(16) 0.0085(11) 0.0123(12) 0.0052(12)
O21 0.092(2) 0.0445(15) 0.0520(15) -0.0030(12) 0.0076(15) -0.0160(15)
O22 0.0667(16) 0.0465(13) 0.0356(12) -0.0012(10) 0.0077(11) -0.0140(12)
O31 0.090(2) 0.0480(18) 0.152(4) 0.0146(19) 0.068(3) 0.0096(17)
O32 0.0483(13) 0.0458(13) 0.0552(15) -0.0047(11) 0.0155(12) 0.0001(11)
O41 0.128(3) 0.0416(15) 0.0486(16) -0.0050(12) -0.0046(17) 0.0240(17)
O42 0.0668(16) 0.0420(13) 0.0360(12) -0.0080(10) 0.0033(11) 0.0114(12)
O51 0.0570(15) 0.0511(15) 0.0493(14) 0.0059(11) 0.0182(12) 0.0048(12)
O52 0.0561(14) 0.0340(11) 0.0341(11) 0.0012(9) 0.0116(10) 0.0021(10)
O61 0.0672(16) 0.0454(14) 0.0430(13) 0.0033(11) 0.0018(12) -0.0036(12)
O62 0.0537(13) 0.0374(12) 0.0344(11) -0.0027(9) 0.0074(10) -0.0063(10)
O71 0.0516(15) 0.0645(18) 0.0739(19) -0.0087(15) 0.0259(14) -0.0059(14)
O72 0.0441(13) 0.0497(14) 0.0472(13) 0.0049(11) 0.0115(10) 0.0039(11)
O81 0.0695(18) 0.0596(17) 0.0405(13) 0.0005(12) 0.0069(12) -0.0023(14)
O82 0.0594(15) 0.0452(13) 0.0377(12) 0.0027(10) 0.0118(11) 0.0024(11)
N1 0.0510(17) 0.0427(17) 0.0501(17) 0.0028(13) 0.0047(14) 0.0006(14)
N2 0.0630(19) 0.0448(17) 0.0427(16) 0.0008(13) 0.0130(14) -0.0053(15)
N3 0.0535(18) 0.057(2) 0.0482(17) -0.0065(14) 0.0111(14) -0.0107(15)
N4 0.0601(19) 0.056(2) 0.0408(16) -0.0092(14) 0.0009(14) 0.0058(15)
N10 0.0536(17) 0.0377(15) 0.0321(13) -0.0020(11) 0.0050(12) -0.0024(13)
N20 0.0482(16) 0.0375(15) 0.0424(15) -0.0033(12) 0.0117(12) -0.0040(12)
N30 0.0504(17) 0.0484(17) 0.0400(15) 0.0048(13) 0.0097(13) 0.0040(14)
N40 0.0551(17) 0.0406(15) 0.0377(14) -0.0040(12) 0.0095(13) 0.0061(13)
N51 0.0540(18) 0.0487(17) 0.0543(18) 0.0099(14) 0.0135(15) 0.0006(15)
N52 0.0485(16) 0.0432(15) 0.0422(15) 0.0023(12) 0.0142(13) 0.0002(13)
N61 0.068(2) 0.0472(17) 0.0422(16) -0.0010(13) 0.0040(15) -0.0049(15)
N62 0.0598(18) 0.0397(15) 0.0386(15) -0.0049(12) 0.0085(13) -0.0079(14)
N71 0.0547(19) 0.064(2) 0.074(2) -0.0076(18) 0.0252(17) 0.0009(17)
N72 0.0460(17) 0.0540(18) 0.0504(17) -0.0054(14) 0.0078(14) 0.0047(14)
N81 0.075(2) 0.066(2) 0.0446(18) 0.0035(16) 0.0095(16) -0.0006(19)
N82 0.066(2) 0.0567(19) 0.0391(16) 0.0039(14) 0.0111(14) 0.0013(16)
C11 0.053(2) 0.0452(19) 0.0354(17) 0.0038(14) -0.0011(15) -0.0079(16)
C12 0.057(2) 0.060(2) 0.050(2) 0.0068(18) -0.0043(18) -0.0050(19)
C13 0.062(3) 0.080(3) 0.062(3) 0.004(2) -0.018(2) -0.005(2)
C14 0.087(3) 0.091(4) 0.042(2) -0.009(2) -0.011(2) -0.013(3)
C15 0.085(3) 0.074(3) 0.0362(19) -0.0080(19) 0.0030(19) -0.009(2)
C16 0.059(2) 0.054(2) 0.0372(18) -0.0039(16) 0.0011(16) -0.0070(18)
C17 0.049(2) 0.084(3) 0.077(3) -0.002(3) -0.003(2) 0.001(2)
C18 0.118(4) 0.110(4) 0.052(3) -0.035(3) 0.012(3) -0.005(4)
C21 0.062(2) 0.0398(18) 0.050(2) -0.0046(15) 0.0164(17) -0.0081(17)
C22 0.078(3) 0.053(2) 0.053(2) -0.0044(18) 0.028(2) -0.012(2)
C23 0.093(4) 0.078(3) 0.076(3) -0.003(3) 0.052(3) -0.010(3)
C24 0.074(3) 0.086(4) 0.107(4) -0.017(3) 0.051(3) -0.008(3)
C25 0.058(2) 0.069(3) 0.086(3) -0.005(2) 0.024(2) -0.001(2)
C26 0.061(2) 0.054(2) 0.058(2) -0.0033(18) 0.0209(19) -0.0029(19)
C27 0.119(4) 0.071(3) 0.047(2) 0.007(2) 0.029(3) -0.007(3)
C28 0.064(3) 0.110(5) 0.122(5) 0.007(4) 0.026(3) 0.021(3)
C31 0.060(2) 0.061(2) 0.044(2) -0.0087(17) 0.0014(18) 0.0126(19)
C32 0.077(3) 0.067(3) 0.069(3) -0.017(2) -0.019(2) 0.013(2)
C33 0.105(5) 0.101(5) 0.080(4) -0.025(3) -0.041(4) 0.020(4)
C34 0.111(5) 0.129(6) 0.053(3) -0.021(3) -0.030(3) 0.047(4)
C35 0.124(5) 0.130(5) 0.050(3) 0.020(3) 0.023(3) 0.069(4)
C36 0.074(3) 0.095(4) 0.044(2) 0.001(2) 0.008(2) 0.032(3)
C37 0.071(3) 0.094(4) 0.124(5) 0.012(4) -0.024(3) -0.033(3)
C38 0.143(6) 0.263(11) 0.058(3) 0.064(5) 0.039(4) 0.098(7)
C41 0.055(2) 0.069(3) 0.050(2) -0.0157(19) 0.0167(18) 0.0017(19)
C42 0.071(3) 0.095(4) 0.061(3) -0.027(2) 0.031(2) 0.001(3)
C43 0.081(4) 0.159(6) 0.097(4) -0.057(4) 0.052(3) -0.008(4)
C44 0.070(3) 0.159(7) 0.125(5) -0.052(5) 0.055(4) -0.019(4)
C45 0.060(3) 0.161(7) 0.116(5) -0.063(5) 0.037(3) -0.027(4)
C46 0.059(3) 0.105(4) 0.067(3) -0.035(3) 0.024(2) -0.008(3)
C47 0.090(4) 0.126(5) 0.060(3) -0.044(3) 0.030(3) -0.010(3)
C48 0.070(4) 0.309(14) 0.179(8) -0.132(9) 0.050(5) -0.074(6)
C51 0.060(2) 0.0398(18) 0.0377(17) 0.0019(14) 0.0090(15) -0.0010(16)
C52 0.055(2) 0.0423(18) 0.0411(18) -0.0010(14) 0.0100(16) 0.0017(16)
C53 0.072(3) 0.048(2) 0.063(2) 0.0043(18) 0.009(2) 0.008(2)
C54 0.095(3) 0.041(2) 0.070(3) 0.0076(19) 0.012(2) 0.010(2)
C55 0.085(3) 0.042(2) 0.066(3) 0.0077(18) 0.007(2) -0.008(2)
C56 0.063(2) 0.052(2) 0.053(2) 0.0081(17) 0.0031(18) -0.0084(19)
C57 0.054(2) 0.046(2) 0.053(2) -0.0021(16) 0.0094(17) 0.0008(17)
C58 0.115(5) 0.051(3) 0.123(5) 0.016(3) -0.005(4) -0.029(3)
C61 0.080(3) 0.0388(18) 0.0394(18) -0.0049(15) 0.0062(18) 0.0005(19)
C62 0.101(3) 0.044(2) 0.0376(19) -0.0066(15) 0.010(2) -0.018(2)
C63 0.126(5) 0.045(2) 0.060(3) -0.0036(19) 0.008(3) -0.014(3)
C64 0.157(6) 0.046(3) 0.065(3) -0.003(2) -0.002(3) 0.013(3)
C65 0.107(4) 0.078(4) 0.062(3) -0.013(2) 0.004(3) 0.033(3)
C66 0.081(3) 0.065(3) 0.054(2) -0.006(2) 0.006(2) 0.011(2)
C67 0.090(3) 0.073(3) 0.066(3) -0.010(2) 0.029(3) -0.028(3)
C68 0.144(6) 0.139(7) 0.116(5) -0.009(5) 0.021(5) 0.078(6)
C71 0.050(2) 0.055(2) 0.056(2) 0.0029(18) 0.0098(17) 0.0063(18)
C72 0.062(2) 0.057(2) 0.067(3) -0.006(2) 0.013(2) 0.002(2)
C73 0.090(4) 0.057(3) 0.091(4) 0.000(2) 0.012(3) 0.001(3)
C74 0.083(3) 0.061(3) 0.100(4) 0.015(3) -0.004(3) 0.005(3)
C75 0.077(3) 0.088(4) 0.071(3) 0.025(3) 0.002(2) 0.003(3)
C76 0.081(3) 0.076(3) 0.063(3) 0.000(2) 0.007(2) -0.001(3)
C77 0.107(4) 0.076(3) 0.064(3) -0.013(2) 0.010(3) -0.006(3)
C78 0.142(6) 0.126(6) 0.085(4) 0.031(4) -0.001(4) -0.010(5)
C81 0.080(3) 0.057(2) 0.042(2) 0.0082(17) 0.0206(19) 0.001(2)
C82 0.080(3) 0.061(3) 0.093(4) 0.008(3) 0.017(3) 0.008(2)
C83 0.134(6) 0.059(3) 0.110(5) 0.013(3) 0.013(4) 0.003(4)
C84 0.157(7) 0.074(4) 0.080(4) 0.007(3) 0.049(4) -0.023(4)
C85 0.104(5) 0.098(5) 0.096(4) -0.014(3) 0.041(4) -0.033(4)
C86 0.082(3) 0.085(4) 0.072(3) -0.010(3) 0.018(3) -0.009(3)

loop_
_atom_type_symbol
_atom_type_description
_atom_type_scat_dispersion_real
_atom_type_scat_dispersion_imag
_atom_type_scat_source
C C 0.0181 0.0091 'International Tables Vol C Tables 4.2.6.8 and 6.1.1.4'
H H 0.0000 0.0000 'International Tables Vol C Tables 4.2.6.8 and 6.1.1.4'
Cl Cl 0.3639 0.7018 'International Tables Vol C Tables 4.2.6.8 and 6.1.1.4'
N N 0.0311 0.0180 'International Tables Vol C Tables 4.2.6.8 and 6.1.1.4'
O O 0.0492 0.0322 'International Tables Vol C Tables 4.2.6.8 and 6.1.1.4'
Ru Ru 0.0552 3.2960 'International Tables Vol C Tables 4.2.6.8 and 6.1.1.4'

loop_
_geom_angle_atom_site_label_1
_geom_angle_atom_site_label_2
_geom_angle_atom_site_label_3
_geom_angle
_geom_angle_site_symmetry_3
O51 Ru1 O42 82.17(10) .
O51 Ru1 C11 92.39(13) .
O52 Ru1 O42 77.86(9) .
O52 Ru1 O51 77.19(10) .
O52 Ru1 N10 90.37(11) .
O52 Ru1 C11 88.77(12) .
N1 Ru1 O42 99.69(12) .
N1 Ru1 O51 100.70(13) .
N1 Ru1 O52 176.92(12) .
N1 Ru1 N10 91.55(13) .
N1 Ru1 C11 93.58(14) .
N10 Ru1 O42 90.98(11) .
N10 Ru1 O51 166.79(11) .
N10 Ru1 C11 91.74(13) .
C11 Ru1 O42 166.37(12) .
O61 Ru2 O12 86.42(11) .
O61 Ru2 C21 89.49(13) .
O62 Ru2 O12 80.67(10) .
O62 Ru2 O61 76.92(9) .
O62 Ru2 N20 93.31(10) .
O62 Ru2 C21 85.29(13) .
N2 Ru2 O12 100.63(13) .
N2 Ru2 O61 100.09(12) .
N2 Ru2 O62 176.71(12) .
N2 Ru2 N20 89.70(13) .
N2 Ru2 C21 93.33(15) .
N20 Ru2 O12 90.73(11) .
N20 Ru2 O61 170.14(11) .
N20 Ru2 C21 91.03(13) .
C21 Ru2 O12 165.93(12) .
O71 Ru3 O22 87.70(11) .
O71 Ru3 C31 88.51(14) .
O72 Ru3 O22 79.66(9) .
O72 Ru3 O71 76.89(11) .
O72 Ru3 N30 93.41(11) .
O72 Ru3 C31 87.04(14) .
N3 Ru3 O22 99.48(12) .
N3 Ru3 O71 101.05(14) .
N3 Ru3 O72 177.77(13) .
N3 Ru3 N30 88.65(14) .
N3 Ru3 C31 93.78(16) .
N30 Ru3 O22 91.03(11) .
N30 Ru3 O71 170.29(12) .
N30 Ru3 C31 90.55(14) .
C31 Ru3 O22 166.68(14) .
O81 Ru4 O32 83.27(11) .
O81 Ru4 C41 93.08(15) .
O82 Ru4 O32 80.74(10) .
O82 Ru4 O81 77.05(10) .
O82 Ru4 N40 91.74(11) .
O82 Ru4 C41 86.94(14) .
N4 Ru4 O32 101.15(13) .
N4 Ru4 O81 100.61(13) .
N4 Ru4 O82 176.86(13) .
N4 Ru4 N40 90.76(13) .
N4 Ru4 C41 91.11(17) .
N40 Ru4 O32 90.25(11) .
N40 Ru4 O81 167.81(11) .
N40 Ru4 C41 91.09(15) .
C41 Ru4 O32 167.64(14) .
N10 O12 Ru2 128.0(2) .
N20 O22 Ru3 123.1(2) .
N30 O32 Ru4 122.2(2) .
N40 O42 Ru1 126.7(2) .
N51 O51 Ru1 114.1(2) .
N52 O52 Ru1 111.12(19) .
N61 O61 Ru2 114.7(2) .
N62 O62 Ru2 109.29(18) .
N71 O71 Ru3 114.9(2) .
N72 O72 Ru3 110.4(2) .
N81 O81 Ru4 114.9(2) .
N82 O82 Ru4 110.8(2) .
O1 N1 Ru1 179.3(3) .
O2 N2 Ru2 178.0(3) .
O3 N3 Ru3 176.6(3) .
O4 N4 Ru4 177.1(3) .
O11 N10 Ru1 125.6(2) .
O11 N10 O12 120.0(3) .
O12 N10 Ru1 114.3(2) .
O21 N20 Ru2 123.5(2) .
O21 N20 O22 119.6(3) .
O22 N20 Ru2 117.0(2) .
O31 N30 Ru3 122.8(3) .
O31 N30 O32 119.3(3) .
O32 N30 Ru3 117.9(2) .
O41 N40 Ru4 127.3(2) .
O41 N40 O42 119.2(3) .
O42 N40 Ru4 113.5(2) .
N52 N51 O51 113.7(3) .
O52 N52 C51 116.9(3) .
N51 N52 O52 122.6(3) .
N51 N52 C51 120.4(3) .
N62 N61 O61 113.8(3) .
O62 N62 C61 117.3(3) .
N61 N62 O62 122.9(3) .
N61 N62 C61 119.8(3) .
N72 N71 O71 113.4(3) .
O72 N72 C71 116.6(3) .
N71 N72 O72 122.9(3) .
N71 N72 C71 120.5(3) .
N82 N81 O81 114.6(3) .
O82 N82 C81 116.4(3) .
N81 N82 O82 122.3(3) .
N81 N82 C81 121.3(3) .
C12 C11 Ru1 123.4(3) .
C16 C11 Ru1 116.4(3) .
C16 C11 C12 120.2(3) .
C11 C12 C17 124.1(4) .
C13 C12 C11 116.9(4) .
C13 C12 C17 119.0(4) .
C14 C13 C12 122.4(4) .
C13 C14 C15 121.2(4) .
C14 C15 C18 121.6(4) .
C16 C15 C14 117.3(4) .
C16 C15 C18 121.1(4) .
C11 C16 C15 122.0(4) .
C22 C21 Ru2 125.0(3) .
C26 C21 Ru2 115.8(3) .
C26 C21 C22 119.0(4) .
C21 C22 C27 123.7(4) .
C23 C22 C21 117.6(4) .
C23 C22 C27 118.7(4) .
C24 C23 C22 122.6(4) .
C23 C24 C25 120.8(5) .
C24 C25 C28 122.6(5) .
C26 C25 C24 117.5(5) .
C26 C25 C28 119.9(5) .
C25 C26 C21 122.5(4) .
C32 C31 Ru3 124.1(4) .
C36 C31 Ru3 115.3(3) .
C36 C31 C32 120.4(4) .
C31 C32 C37 124.4(4) .
C33 C32 C31 116.9(6) .
C33 C32 C37 118.7(6) .
C34 C33 C32 123.4(6) .
C33 C34 C35 120.7(5) .
C34 C35 C36 117.2(6) .
C34 C35 C38 124.9(6) .
C36 C35 C38 117.9(7) .
C31 C36 C35 121.3(5) .
C42 C41 Ru4 123.8(3) .
C46 C41 Ru4 116.9(3) .
C46 C41 C42 119.0(4) .
C41 C42 C47 123.8(4) .
C43 C42 C41 117.4(5) .
C43 C42 C47 118.9(4) .
C44 C43 C42 123.1(5) .
C43 C44 C45 120.3(5) .
C44 C45 C48 122.8(5) .
C46 C45 C44 117.2(5) .
C46 C45 C48 119.9(5) .
C45 C46 C41 122.9(4) .
C52 C51 N52 119.7(3) .
C56 C51 N52 116.6(3) .
C56 C51 C52 123.6(4) .
C51 C52 C53 115.2(4) .
C51 C52 C57 124.8(3) .
C53 C52 C57 120.0(4) .
C54 C53 C52 121.8(4) .
C53 C54 C55 122.1(4) .
C54 C55 C56 117.2(4) .
C54 C55 C58 121.9(4) .
C56 C55 C58 120.9(5) .
C51 C56 C55 120.2(4) .
C62 C61 N62 119.0(4) .
C62 C61 C66 124.6(4) .
C66 C61 N62 116.4(4) .
C61 C62 C67 122.5(4) .
C63 C62 C61 115.0(5) .
C63 C62 C67 122.5(5) .
C64 C63 C62 121.6(5) .
C63 C64 C65 123.5(5) .
C64 C65 C66 116.4(5) .
C64 C65 C68 124.1(6) .
C66 C65 C68 119.5(7) .
C61 C66 C65 118.8(5) .
C72 C71 N72 118.3(4) .
C72 C71 C76 122.9(4) .
C76 C71 N72 118.8(4) .
C71 C72 C73 115.7(4) .
C71 C72 C77 122.7(4) .
C73 C72 C77 121.6(4) .
C74 C73 C72 121.5(5) .
C73 C74 C75 122.5(5) .
C74 C75 C76 117.2(5) .
C74 C75 C78 121.6(6) .
C76 C75 C78 121.1(6) .
C71 C76 C75 120.2(5) .
C82 C81 N82 119.3(4) .
C82 C81 C86 121.8(5) .
C86 C81 N82 118.9(4) .
C81 C82 C83 118.9(6) .
C81 C82 C87A 124.3(8) .
C83 C82 C87A 115.3(9) .
C82 C83 C88 116.3(8) .
C84 C83 C82 118.3(6) .
C84 C83 C88 124.6(8) .
C85 C84 C83 123.3(6) .
C84 C85 C86 119.3(6) .
C84 C85 C88A 132.0(10) .
C86 C85 C88A 107.2(10) .
C81 C86 C87 127.2(6) .
C85 C86 C81 118.4(6) .
C85 C86 C87 113.2(7) .
Cl2S C1S Cl1S 115.9(9) .
Cl2S C1S Cl4S 26.1(3) .
Cl3S C1S Cl1S 40.6(4) .
Cl3S C1S Cl2S 92.8(8) .
Cl3S C1S Cl4S 118.6(9) .
Cl4S C1S Cl1S 138.2(9) .
O11S O12S O12S 99.5(19) 3_765
C21S C22S C23S 96.4(13) .
C24S C23S C22S 125.6(15) .
C25S C24S C23S 163(2) .
C24S C25S C26S 153(3) .
C33S C32S C31S 114(2) .
C34S C33S C32S 158(3) .
C33S C34S C35S 161(2) .
C34S C35S C36S 96.8(18) .
C43S C42S C41S 128(2) .

loop_
_geom_bond_atom_site_label_1
_geom_bond_atom_site_label_2
_geom_bond_distance
_geom_bond_site_symmetry_2
Ru1 O42 2.236(2) .
Ru1 O51 2.049(3) .
Ru1 O52 1.999(2) .
Ru1 N1 1.730(3) .
Ru1 N10 2.038(3) .
Ru1 C11 2.080(3) .
Ru2 O12 2.228(3) .
Ru2 O61 2.048(2) .
Ru2 O62 2.011(2) .
Ru2 N2 1.738(3) .
Ru2 N20 2.045(3) .
Ru2 C21 2.064(4) .
Ru3 O22 2.256(2) .
Ru3 O71 2.053(3) .
Ru3 O72 1.999(3) .
Ru3 N3 1.735(3) .
Ru3 N30 2.035(3) .
Ru3 C31 2.075(4) .
Ru4 O32 2.252(3) .
Ru4 O81 2.050(3) .
Ru4 O82 1.998(2) .
Ru4 N4 1.733(3) .
Ru4 N40 2.028(3) .
Ru4 C41 2.069(4) .
O1 N1 1.158(4) .
O2 N2 1.155(4) .
O3 N3 1.156(4) .
O4 N4 1.151(4) .
O11 N10 1.212(4) .
O12 N10 1.269(4) .
O21 N20 1.218(4) .
O22 N20 1.259(4) .
O31 N30 1.213(4) .
O32 N30 1.261(4) .
O41 N40 1.214(4) .
O42 N40 1.258(4) .
O51 N51 1.323(4) .
O52 N52 1.330(4) .
O61 N61 1.299(4) .
O62 N62 1.352(3) .
O71 N71 1.306(5) .
O72 N72 1.347(4) .
O81 N81 1.294(4) .
O82 N82 1.347(4) .
N51 N52 1.276(4) .
N52 C51 1.442(4) .
N61 N62 1.264(4) .
N62 C61 1.444(5) .
N71 N72 1.268(5) .
N72 C71 1.444(5) .
N81 N82 1.263(5) .
N82 C81 1.438(5) .
C11 C12 1.412(5) .
C11 C16 1.388(6) .
C12 C13 1.395(6) .
C12 C17 1.501(7) .
C13 C14 1.366(7) .
C14 C15 1.395(7) .
C15 C16 1.391(5) .
C15 C18 1.508(7) .
C21 C22 1.410(5) .
C21 C26 1.399(6) .
C22 C23 1.384(7) .
C22 C27 1.514(7) .
C23 C24 1.369(8) .
C24 C25 1.392(7) .
C25 C26 1.382(6) .
C25 C28 1.513(7) .
C31 C32 1.417(7) .
C31 C36 1.387(7) .
C32 C33 1.381(8) .
C32 C37 1.492(8) .
C33 C34 1.360(10) .
C34 C35 1.402(10) .
C35 C36 1.412(6) .
C35 C38 1.529(10) .
C41 C42 1.413(5) .
C41 C46 1.384(6) .
C42 C43 1.386(7) .
C42 C47 1.516(7) .
C43 C44 1.353(8) .
C44 C45 1.407(8) .
C45 C46 1.382(7) .
C45 C48 1.530(8) .
C51 C52 1.385(5) .
C51 C56 1.382(5) .
C52 C53 1.395(5) .
C52 C57 1.518(5) .
C53 C54 1.378(6) .
C54 C55 1.379(7) .
C55 C56 1.385(6) .
C55 C58 1.504(6) .
C61 C62 1.389(6) .
C61 C66 1.390(6) .
C62 C63 1.388(7) .
C62 C67 1.488(7) .
C63 C64 1.360(9) .
C64 C65 1.392(9) .
C65 C66 1.400(7) .
C65 C68 1.492(9) .
C71 C72 1.383(6) .
C71 C76 1.388(6) .
C72 C73 1.397(7) .
C72 C77 1.499(7) .
C73 C74 1.370(8) .
C74 C75 1.371(8) .
C75 C76 1.389(7) .
C75 C78 1.505(8) .
C81 C82 1.382(7) .
C81 C86 1.387(7) .
C82 C83 1.391(8) .
C82 C87A 1.501(17) .
C83 C84 1.366(9) .
C83 C88 1.600(15) .
C84 C85 1.357(9) .
C85 C86 1.383(8) .
C85 C88A 1.505(17) .
C86 C87 1.462(11) .
C1S Cl1S 1.858(14) .
C1S Cl2S 1.678(14) .
C1S Cl3S 1.586(14) .
C1S Cl4S 1.681(13) .
O11S O12S 1.140(19) .
O12S O12S 1.46(3) 3_765
C21S C22S 1.517(17) .
C22S C23S 1.556(16) .
C23S C24S 1.481(16) .
C24S C25S 1.450(17) .
C25S C26S 1.535(18) .
C31S C32S 1.537(19) .
C32S C33S 1.487(18) .
C33S C34S 1.421(16) .
C34S C35S 1.520(18) .
C35S C36S 1.576(19) .
C41S C42S 1.43(3) .
C42S C43S 1.11(3) .
C44S C45S 1.44(2) .
